data_7154324
loop_
_publ_author_name
'Huang, Hu'
'Pan, Hongjie'
'Cai, Yudong'
'Liu, Mao'
'Tian, Hua'
'Shi, Yian'

_publ_section_title
;
 Enantioselective 6-endo bromoaminocyclization of 2,4-dienyl
 N-tosylcarbamates catalyzed by a chiral phosphine oxide-Sc(OTf)3 complex.
 A dramatic additive effect.
;
_journal_issue 12
_journal_name_full 'Organic &amp; biomolecular chemistry'
_journal_page_first 3566
_journal_page_last 3570
_journal_paper_doi 10.1039/c5ob00001g
_journal_volume 13
_journal_year 2015
_chemical_formula_moiety 'C13 H19 N O4 S'
_chemical_formula_sum 'C13 H19 N O4 S'
_chemical_formula_weight 285.35
_chemical_name_systematic
;
 ?
;
_space_group_crystal_system triclinic
_space_group_IT_number 2
_space_group_name_Hall '-P 1'
_space_group_name_H-M_alt 'P -1'
_symmetry_space_group_name_Hall '-P 1'
_symmetry_space_group_name_H-M 'P -1'
_atom_sites_solution_hydrogens mixed
_audit_block_doi 10.5517/cc13vg1g
_audit_creation_date 2014-04-11
_audit_creation_method
;
Olex2 1.2
(compiled 2013.12.10 svn.r2850 for OlexSys, GUI svn.r4736)
;
_audit_update_record
;
2014-12-09 deposited with the CCDC.
2015-02-02 downloaded from the CCDC.
;
_cell_angle_alpha 76.922(12)
_cell_angle_beta 75.224(12)
_cell_angle_gamma 74.066(12)
_cell_formula_units_Z 2
_cell_length_a 7.714(2)
_cell_length_b 8.924(3)
_cell_length_c 11.423(3)
_cell_measurement_reflns_used 2678
_cell_measurement_temperature 173.1500
_cell_measurement_theta_max 27.4777
_cell_measurement_theta_min 2.7900
_cell_volume 720.7(4)
_computing_cell_refinement 'CrystalClear (Rigaku Inc., 2007)'
_computing_data_collection 'CrystalClear (Rigaku Inc., 2007)'
_computing_data_reduction 'CrystalClear (Rigaku Inc., 2007)'
_computing_molecular_graphics 'Olex2 (Dolomanov et al., 2009)'
_computing_publication_material 'Olex2 (Dolomanov et al., 2009)'
_computing_structure_refinement 'XL (Sheldrick, 2013)'
_computing_structure_solution
;
'XS (Sheldrick, 2013)'
;
_diffrn_ambient_temperature 173.1500
_diffrn_detector_area_resol_mean 28.5714
_diffrn_measured_fraction_theta_full 0.998
_diffrn_measured_fraction_theta_max 0.997
_diffrn_measurement_device
;
Saturn724+ (2x2 bin mode)
;
_diffrn_measurement_device_details
;
AFC10: Fixed Chi 2 circle
;
_diffrn_measurement_device_type 'Saturn724+ CCD'
_diffrn_measurement_method '\w scans at fixed \c = 45\%'
_diffrn_orient_matrix_type d*Trek
_diffrn_orient_matrix_UB_11 -0.0707
_diffrn_orient_matrix_UB_12 -0.0828
_diffrn_orient_matrix_UB_13 0.0845
_diffrn_orient_matrix_UB_21 0.1105
_diffrn_orient_matrix_UB_22 -0.0412
_diffrn_orient_matrix_UB_23 0.0077
_diffrn_orient_matrix_UB_31 0.0084
_diffrn_orient_matrix_UB_32 0.0761
_diffrn_orient_matrix_UB_33 0.0507
_diffrn_radiation_detector CCD
_diffrn_radiation_monochromator 'Graphite Monochromator'
_diffrn_radiation_type MoK\a
_diffrn_radiation_wavelength 0.71073
_diffrn_reflns_av_R_equivalents 0.0595
_diffrn_reflns_av_unetI/netI 0.0398
_diffrn_reflns_Laue_measured_fraction_full 0.998
_diffrn_reflns_Laue_measured_fraction_max 0.997
_diffrn_reflns_limit_h_max 10
_diffrn_reflns_limit_h_min -10
_diffrn_reflns_limit_k_max 11
_diffrn_reflns_limit_k_min -11
_diffrn_reflns_limit_l_max 14
_diffrn_reflns_limit_l_min -14
_diffrn_reflns_number 12392
_diffrn_reflns_point_group_measured_fraction_full 0.998
_diffrn_reflns_point_group_measured_fraction_max 0.997
_diffrn_reflns_theta_full 26.000
_diffrn_reflns_theta_max 27.487
_diffrn_reflns_theta_min 2.806
_diffrn_source 'Sealed Tube'
_diffrn_source_current 30.0000
_diffrn_source_power 1.5000
_diffrn_source_voltage 50.0000
_exptl_absorpt_coefficient_mu 0.234
_exptl_absorpt_correction_T_max 1.0000
_exptl_absorpt_correction_T_min 0.5517
_exptl_absorpt_correction_type multi-scan
_exptl_absorpt_process_details 'CrystalClear (Rigaku Inc., 2007)'
_exptl_crystal_colour Colorless
_exptl_crystal_density_diffrn 1.315
_exptl_crystal_description plate
_exptl_crystal_F_000 304
_exptl_crystal_size_max 0.255
_exptl_crystal_size_mid 0.226
_exptl_crystal_size_min 0.116
_refine_diff_density_max 0.416
_refine_diff_density_min -0.433
_refine_diff_density_rms 0.060
_refine_ls_extinction_method none
_refine_ls_goodness_of_fit_ref 1.161
_refine_ls_hydrogen_treatment mixed
_refine_ls_matrix_type full
_refine_ls_number_parameters 176
_refine_ls_number_reflns 3293
_refine_ls_number_restraints 0
_refine_ls_restrained_S_all 1.161
_refine_ls_R_factor_all 0.0472
_refine_ls_R_factor_gt 0.0454
_refine_ls_shift/su_max 0.000
_refine_ls_shift/su_mean 0.000
_refine_ls_structure_factor_coef Fsqd
_refine_ls_weighting_details 'w=1/[\s^2^(Fo^2^)+(0.0494P)^2^+0.3010P] where P=(Fo^2^+2Fc^2^)/3'
_refine_ls_weighting_scheme calc
_refine_ls_wR_factor_gt 0.1185
_refine_ls_wR_factor_ref 0.1198
_reflns_Friedel_coverage 0.000
_reflns_number_gt 3191
_reflns_number_total 3293
_reflns_threshold_expression 'I > 2\s(I)'
_cod_data_source_file c5ob00001g2.cif
_cod_data_source_block sa3324
_cod_depositor_comments 'Adding full bibliography for 7154320--7154328.cif.'
_cod_database_code 7154324
_shelxl_version_number 2013-4
_shelx_space_group_comment
;
The symmetry employed for this shelxl refinement is uniquely defined
by the following loop, which should always be used as a source of
symmetry information in preference to the above space-group names.
They are only intended as comments.
;
_diffrn_number_total 3297
_olex2_refinement_description
;
1. Fixed Uiso
 At 1.2 times of:
  All C(H) groups, All C(H,H) groups, All N(H) groups
 At 1.5 times of:
  All C(H,H,H) groups, All O(H) groups
2.a Riding coordinates:
 N1(H1)
2.b Ternary CH refined with riding coordinates:
 C1(H1A), C2(H2)
2.c Secondary CH2 refined with riding coordinates:
 C6(H6A,H6B)
2.d Aromatic/amide H refined with riding coordinates:
 C3(H3A), C4(H4A), C8(H8), C9(H9), C11(H11), C12(H12)
2.e Idealised Me refined as rotating group:
 C5(H5A,H5B,H5C), C13(H13A,H13B,H13C)
2.f Idealised tetrahedral OH refined as rotating group:
 O3(H3), O4(H4)
;

loop_
_space_group_symop_operation_xyz
'x, y, z'
'-x, -y, -z'

loop_
_atom_site_label
_atom_site_type_symbol
_atom_site_fract_x
_atom_site_fract_y
_atom_site_fract_z
_atom_site_U_iso_or_equiv
_atom_site_adp_type
_atom_site_occupancy
_atom_site_site_symmetry_order
_atom_site_calc_flag
_atom_site_refinement_flags_posn
S1 S 0.91629(5) -0.01899(5) 0.32810(3) 0.02241(14) Uani 1 1 d .
O1 O 0.79248(17) -0.05386(14) 0.26804(11) 0.0281(3) Uani 1 1 d .
O2 O 1.00685(17) -0.14274(14) 0.41206(11) 0.0282(3) Uani 1 1 d .
O3 O 0.47259(17) 0.21512(15) 0.57178(11) 0.0291(3) Uani 1 1 d .
H3 H 0.3913 0.1742 0.6176 0.044 Uiso 1 1 calc GR
O4 O 0.52253(17) 0.51958(14) 0.34228(12) 0.0309(3) Uani 1 1 d .
H4 H 0.5211 0.6044 0.3593 0.046 Uiso 1 1 calc GR
N1 N 0.79937(19) 0.11788(16) 0.40585(12) 0.0238(3) Uani 1 1 d .
H1 H 0.8734 0.1572 0.4282 0.029 Uiso 1 1 d R
C1 C 0.6495(2) 0.24602(19) 0.36621(15) 0.0235(3) Uani 1 1 d .
H1A H 0.6486 0.2415 0.2815 0.028 Uiso 1 1 calc R
C2 C 0.6842(2) 0.40646(19) 0.36859(15) 0.0250(3) Uani 1 1 d .
H2 H 0.6978 0.4090 0.4511 0.030 Uiso 1 1 calc R
C3 C 0.8512(2) 0.4423(2) 0.27629(16) 0.0285(4) Uani 1 1 d .
H3A H 0.8642 0.4272 0.1963 0.034 Uiso 1 1 calc R
C4 C 0.9802(3) 0.4936(2) 0.30071(18) 0.0369(4) Uani 1 1 d .
H4A H 0.9718 0.5001 0.3822 0.044 Uiso 1 1 calc R
C5 C 1.1401(3) 0.5425(3) 0.2080(2) 0.0456(5) Uani 1 1 d .
H5A H 1.1384 0.5240 0.1288 0.068 Uiso 1 1 calc GR
H5B H 1.2532 0.4820 0.2317 0.068 Uiso 1 1 calc GR
H5C H 1.1311 0.6529 0.2042 0.068 Uiso 1 1 calc GR
C6 C 0.4664(2) 0.2200(2) 0.44700(16) 0.0274(4) Uani 1 1 d .
H6A H 0.3663 0.3053 0.4232 0.033 Uiso 1 1 calc R
H6B H 0.4457 0.1213 0.4376 0.033 Uiso 1 1 calc R
C7 C 1.0879(2) 0.05322(19) 0.21313(14) 0.0233(3) Uani 1 1 d .
C8 C 1.2510(2) 0.0507(2) 0.24460(16) 0.0311(4) Uani 1 1 d .
H8 H 1.2712 0.0055 0.3231 0.037 Uiso 1 1 calc R
C9 C 1.3831(3) 0.1162(2) 0.15776(17) 0.0346(4) Uani 1 1 d .
H9 H 1.4930 0.1138 0.1784 0.041 Uiso 1 1 calc R
C10 C 1.3548(3) 0.1856(2) 0.04015(16) 0.0306(4) Uani 1 1 d .
C11 C 1.1924(3) 0.1836(2) 0.00965(16) 0.0322(4) Uani 1 1 d .
H11 H 1.1733 0.2268 -0.0694 0.039 Uiso 1 1 calc R
C12 C 1.0582(2) 0.1181(2) 0.09540(15) 0.0286(4) Uani 1 1 d .
H12 H 0.9497 0.1177 0.0742 0.034 Uiso 1 1 calc R
C13 C 1.4997(3) 0.2604(3) -0.0508(2) 0.0443(5) Uani 1 1 d .
H13A H 1.5091 0.3512 -0.0231 0.066 Uiso 1 1 calc GR
H13B H 1.4660 0.2923 -0.1296 0.066 Uiso 1 1 calc GR
H13C H 1.6163 0.1852 -0.0576 0.066 Uiso 1 1 calc GR

loop_
_atom_site_aniso_label
_atom_site_aniso_U_11
_atom_site_aniso_U_22
_atom_site_aniso_U_33
_atom_site_aniso_U_23
_atom_site_aniso_U_13
_atom_site_aniso_U_12
S1 0.0226(2) 0.0249(2) 0.0210(2) -0.00277(15) -0.00316(15) -0.00981(16)
O1 0.0279(6) 0.0343(6) 0.0272(6) -0.0068(5) -0.0048(5) -0.0147(5)
O2 0.0326(7) 0.0255(6) 0.0260(6) -0.0007(5) -0.0067(5) -0.0085(5)
O3 0.0284(6) 0.0312(6) 0.0275(6) -0.0033(5) 0.0019(5) -0.0150(5)
O4 0.0300(7) 0.0252(6) 0.0371(7) -0.0052(5) -0.0053(5) -0.0070(5)
N1 0.0223(7) 0.0275(7) 0.0234(6) -0.0053(5) -0.0046(5) -0.0082(5)
C1 0.0239(8) 0.0250(8) 0.0228(7) -0.0020(6) -0.0054(6) -0.0089(6)
C2 0.0264(8) 0.0260(8) 0.0236(8) -0.0023(6) -0.0030(6) -0.0110(6)
C3 0.0305(9) 0.0268(8) 0.0267(8) -0.0034(6) 0.0004(7) -0.0108(7)
C4 0.0347(10) 0.0429(10) 0.0357(10) -0.0019(8) -0.0043(8) -0.0198(8)
C5 0.0303(10) 0.0479(12) 0.0565(13) -0.0004(10) -0.0005(9) -0.0202(9)
C6 0.0245(8) 0.0279(8) 0.0313(8) -0.0013(7) -0.0062(7) -0.0112(7)
C7 0.0225(8) 0.0265(8) 0.0208(7) -0.0043(6) -0.0015(6) -0.0080(6)
C8 0.0295(9) 0.0429(10) 0.0232(8) 0.0000(7) -0.0068(7) -0.0151(8)
C9 0.0266(9) 0.0472(11) 0.0326(9) -0.0026(8) -0.0057(7) -0.0166(8)
C10 0.0303(9) 0.0321(9) 0.0262(8) -0.0027(7) 0.0018(7) -0.0108(7)
C11 0.0344(10) 0.0377(10) 0.0209(8) 0.0006(7) -0.0042(7) -0.0084(8)
C12 0.0255(8) 0.0366(9) 0.0245(8) -0.0046(7) -0.0068(6) -0.0073(7)
C13 0.0386(11) 0.0481(12) 0.0399(11) 0.0021(9) 0.0053(9) -0.0199(9)

loop_
_atom_type_symbol
_atom_type_description
_atom_type_scat_dispersion_real
_atom_type_scat_dispersion_imag
_atom_type_scat_source
C C 0.0033 0.0016 'International Tables Vol C Tables 4.2.6.8 and 6.1.1.4'
H H 0.0000 0.0000 'International Tables Vol C Tables 4.2.6.8 and 6.1.1.4'
N N 0.0061 0.0033 'International Tables Vol C Tables 4.2.6.8 and 6.1.1.4'
O O 0.0106 0.0060 'International Tables Vol C Tables 4.2.6.8 and 6.1.1.4'
S S 0.1246 0.1234 'International Tables Vol C Tables 4.2.6.8 and 6.1.1.4'

loop_
_geom_angle_atom_site_label_1
_geom_angle_atom_site_label_2
_geom_angle_atom_site_label_3
_geom_angle
O1 S1 N1 107.17(7)
O1 S1 C7 107.60(8)
O2 S1 O1 119.00(8)
O2 S1 N1 106.09(7)
O2 S1 C7 107.64(8)
N1 S1 C7 109.05(8)
C1 N1 S1 123.91(11)
N1 C1 C2 109.89(13)
N1 C1 C6 109.14(13)
C6 C1 C2 112.86(14)
O4 C2 C1 105.04(13)
O4 C2 C3 110.39(13)
C3 C2 C1 113.04(14)
C4 C3 C2 124.53(17)
C3 C4 C5 125.42(19)
O3 C6 C1 108.35(13)
C8 C7 S1 118.20(12)
C8 C7 C12 120.67(15)
C12 C7 S1 121.06(13)
C9 C8 C7 119.18(16)
C8 C9 C10 121.31(17)
C9 C10 C13 119.74(18)
C11 C10 C9 118.57(16)
C11 C10 C13 121.70(17)
C10 C11 C12 121.00(16)
C7 C12 C11 119.24(16)

loop_
_geom_bond_atom_site_label_1
_geom_bond_atom_site_label_2
_geom_bond_distance
S1 O1 1.4401(12)
S1 O2 1.4374(12)
S1 N1 1.6037(14)
S1 C7 1.7584(16)
O3 C6 1.429(2)
O4 C2 1.424(2)
N1 C1 1.468(2)
C1 C2 1.534(2)
C1 C6 1.523(2)
C2 C3 1.501(2)
C3 C4 1.314(3)
C4 C5 1.502(3)
C7 C8 1.386(2)
C7 C12 1.389(2)
C8 C9 1.383(2)
C9 C10 1.391(3)
C10 C11 1.388(3)
C10 C13 1.509(2)
C11 C12 1.389(2)

loop_
_geom_hbond_atom_site_label_D
_geom_hbond_atom_site_label_H
_geom_hbond_atom_site_label_A
_geom_hbond_distance_DH
_geom_hbond_distance_HA
_geom_hbond_distance_DA
_geom_hbond_angle_DHA
_geom_hbond_site_symmetry_A
O3 H3 S1 0.82 2.93 3.6874(15) 154.1 2_656
O3 H3 O1 0.82 2.03 2.8487(17) 174.8 2_656
O4 H4 O3 0.82 1.96 2.7731(19) 169.7 2_666
N1 H1 O2 0.86 2.21 2.9303(19) 141.1 2_756

loop_
_geom_torsion_atom_site_label_1
_geom_torsion_atom_site_label_2
_geom_torsion_atom_site_label_3
_geom_torsion_atom_site_label_4
_geom_torsion
S1 N1 C1 C2 -126.77(13)
S1 N1 C1 C6 108.98(14)
S1 C7 C8 C9 -175.85(14)
S1 C7 C12 C11 175.62(14)
O1 S1 N1 C1 -35.02(14)
O1 S1 C7 C8 -161.03(14)
O1 S1 C7 C12 22.01(17)
O2 S1 N1 C1 -163.14(12)
O2 S1 C7 C8 -31.63(16)
O2 S1 C7 C12 151.40(14)
O4 C2 C3 C4 110.5(2)
N1 S1 C7 C8 83.04(16)
N1 S1 C7 C12 -93.92(15)
N1 C1 C2 O4 -173.71(12)
N1 C1 C2 C3 65.87(18)
N1 C1 C6 O3 58.23(17)
C1 C2 C3 C4 -132.14(19)
C2 C1 C6 O3 -64.26(18)
C2 C3 C4 C5 -174.79(18)
C6 C1 C2 O4 -51.64(17)
C6 C1 C2 C3 -172.06(14)
C7 S1 N1 C1 81.18(14)
C7 C8 C9 C10 0.6(3)
C8 C7 C12 C11 -1.3(3)
C8 C9 C10 C11 -2.0(3)
C8 C9 C10 C13 178.10(19)
C9 C10 C11 C12 1.9(3)
C10 C11 C12 C7 -0.3(3)
C12 C7 C8 C9 1.1(3)
C13 C10 C11 C12 -178.25(18)
